data_4115286
loop_
_publ_author_name
'Howard M. Colquhoun'
'David J. Williams'
'Zhixue Zhu'

_publ_section_title
;
 Macrocyclic Aromatic Ether-Imide-Sulfones: Versatile Supramolecular
 Receptors with Extreme Thermochemical and Oxidative Stability
;
_journal_name_full 'Journal of the American Chemical Society'
_journal_page_first 13346
_journal_page_last 13347
_journal_paper_doi 10.1021/ja027851m
_journal_volume 124
_journal_year 2002
_chemical_formula_moiety '2(C50 H28 N2 O10 S2) . Pd C18 H12 N2 O2 . 4(CH2Cl2)'
_chemical_formula_sum 'C122 H76 Cl8 N6 O22 Pd S4'
_chemical_formula_weight 2496.13
_chemical_name_systematic
; 
 ? 
;
_space_group_IT_number 61
_symmetry_cell_setting orthorhombic
_symmetry_space_group_name_Hall '-P 2ac 2ab'
_symmetry_space_group_name_H-M 'P b c a'
_atom_sites_solution_hydrogens geom
_atom_sites_solution_primary direct
_atom_sites_solution_secondary difmap
_audit_creation_method SHELXL
_cell_angle_alpha 90.00
_cell_angle_beta 90.00
_cell_angle_gamma 90.00
_cell_formula_units_Z 4
_cell_length_a 21.651(3)
_cell_length_b 16.699(2)
_cell_length_c 30.468(2)
_cell_measurement_reflns_used 41
_cell_measurement_temperature 293(2)
_cell_measurement_theta_max 21.00
_cell_measurement_theta_min 7.98
_cell_volume 11016(2)
_computing_cell_refinement 'Siemens XSCANS'
_computing_data_collection 'Siemens XSCANS'
_computing_data_reduction 'Siemens SHELXTL'
_computing_molecular_graphics 'Siemens SHELXTL'
_computing_publication_material 'Siemens SHELXTL'
_computing_structure_refinement 'SHELXL-93 (Sheldrick, 1993)'
_computing_structure_solution 'SHELXS-86 (Sheldrick, 1990)'
_diffrn_ambient_temperature 293(2)
_diffrn_measurement_device 'Siemens P4'
_diffrn_measurement_method '\w scans'
_diffrn_radiation_monochromator graphite
_diffrn_radiation_source 'fine-focus sealed tube'
_diffrn_radiation_type CuK\a
_diffrn_radiation_wavelength 1.54178
_diffrn_reflns_av_R_equivalents 0.0000
_diffrn_reflns_av_sigmaI/netI 0.1856
_diffrn_reflns_limit_h_max 0
_diffrn_reflns_limit_h_min -24
_diffrn_reflns_limit_k_max 18
_diffrn_reflns_limit_k_min 0
_diffrn_reflns_limit_l_max 34
_diffrn_reflns_limit_l_min 0
_diffrn_reflns_number 7457
_diffrn_reflns_theta_max 60.00
_diffrn_reflns_theta_min 4.08
_diffrn_standards_interval_count 97
_diffrn_standards_number 3
_exptl_absorpt_coefficient_mu 4.493
_exptl_absorpt_correction_T_max .994
_exptl_absorpt_correction_T_min .635
_exptl_absorpt_correction_type empirical
_exptl_absorpt_process_details 'Lamina 0 0 1'
_exptl_crystal_colour Olive/grey
_exptl_crystal_density_diffrn 1.505
_exptl_crystal_description 'Rhombic plates'
_exptl_crystal_F_000 5088
_exptl_crystal_size_max .23
_exptl_crystal_size_mid .23
_exptl_crystal_size_min .03
_refine_diff_density_max 0.679
_refine_diff_density_min -0.596
_refine_diff_density_rms 0.070
_refine_ls_extinction_method none
_refine_ls_goodness_of_fit_all 1.081
_refine_ls_goodness_of_fit_obs 1.347
_refine_ls_matrix_type full
_refine_ls_number_parameters 709
_refine_ls_number_reflns 5866
_refine_ls_number_restraints 9
_refine_ls_restrained_S_all 1.156
_refine_ls_restrained_S_obs 1.347
_refine_ls_R_factor_all 0.2447
_refine_ls_R_factor_obs 0.0998
_refine_ls_shift/esd_max -0.011
_refine_ls_shift/esd_mean 0.001
_refine_ls_structure_factor_coef Fsqd
_refine_ls_weighting_details 'w=1/[\s^2^(Fo^2^)+(0.0757P)^2^+3.0459P] where P=(Fo^2^+2Fc^2^)/3'
_refine_ls_weighting_scheme calc
_refine_ls_wR_factor_all 0.2830
_refine_ls_wR_factor_obs 0.1953
_reflns_number_observed 2959
_reflns_number_total 7457
_reflns_observed_criterion >2sigma(I)
_cod_data_source_file ja027851m-2_s2_4.cif
_cod_data_source_block hmc0204_Compound7
_cod_depositor_comments
;
The following automatic conversions were performed:

'_refine_ls_weighting_scheme' value 'calc
w=1/[\s^2^(Fo^2^)+(0.0757P)^2^+3.0459P] where P=(Fo^2^+2Fc^2^)/3' was
changed to 'calc'. New tag '_refine_ls_weighting_details' was
created. The value of the new tag was set to
'w=1/[\s^2^(Fo^2^)+(0.0757P)^2^+3.0459P] where P=(Fo^2^+2Fc^2^)/3'.

Automatic conversion script
Id: cif_fix_values 3143 2015-03-26 13:38:13Z robertas 
;
_cod_original_cell_volume 11016.0(18)
_cod_database_code 4115286

loop_
_symmetry_equiv_pos_as_xyz
'x, y, z'
'-x+1/2, -y, z+1/2'
'-x, y+1/2, -z+1/2'
'x+1/2, -y+1/2, -z'
'-x, -y, -z'
'x-1/2, y, -z-1/2'
'x, -y-1/2, z-1/2'
'-x-1/2, y-1/2, z'

loop_
_atom_site_aniso_label
_atom_site_aniso_U_11
_atom_site_aniso_U_22
_atom_site_aniso_U_33
_atom_site_aniso_U_23
_atom_site_aniso_U_13
_atom_site_aniso_U_12
Pd 0.0619(7) 0.0637(7) 0.0572(7) -0.0065(10) -0.0062(9) 0.0085(9)
O60 0.101(8) 0.100(8) 0.104(9) 0.016(8) -0.010(7) 0.015(7)
C60 0.164(20) 0.091(12) 0.043(8) 0.000(9) -0.012(10) 0.018(13)
C61 0.058(10) 0.110(14) 0.153(19) 0.061(15) 0.002(12) -0.007(10)
C62 0.155(23) 0.117(18) 0.093(15) 0.039(14) 0.019(16) 0.049(17)
C63 0.165(23) 0.101(16) 0.077(14) 0.023(12) 0.044(15) 0.013(15)
C64 0.088(13) 0.128(16) 0.062(10) 0.007(12) 0.009(9) 0.031(12)
C65 0.073(10) 0.074(10) 0.063(9) 0.000(9) -0.001(8) 0.017(8)
N67 0.118(13) 0.127(13) 0.106(12) -0.088(13) -0.022(10) 0.052(12)
C68 0.089(12) 0.078(11) 0.094(13) -0.023(11) -0.022(11) 0.032(10)
C69 0.070(11) 0.097(13) 0.137(19) -0.015(14) -0.042(13) 0.012(11)
C70 0.100(16) 0.179(23) 0.077(13) -0.036(16) -0.010(12) 0.033(16)
S1 0.065(2) 0.099(3) 0.079(3) -0.043(3) 0.017(2) -0.027(2)
O1 0.066(7) 0.092(8) 0.157(11) -0.060(9) 0.021(8) 0.000(6)
O2 0.128(10) 0.207(14) 0.052(6) -0.051(8) 0.024(6) -0.095(10)
C2 0.062(10) 0.085(10) 0.054(8) -0.020(8) 0.004(7) -0.008(8)
C3 0.096(12) 0.088(11) 0.050(8) 0.003(9) -0.008(8) -0.021(10)
C4 0.098(13) 0.103(13) 0.059(10) 0.004(10) -0.022(9) -0.035(11)
C5 0.063(8) 0.076(9) 0.040(7) -0.020(7) -0.009(6) -0.013(7)
C6 0.097(12) 0.095(11) 0.065(10) 0.016(9) -0.025(9) -0.036(10)
C7 0.088(10) 0.086(10) 0.069(9) 0.003(11) -0.029(8) 0.004(10)
C8 0.054(8) 0.059(8) 0.065(9) -0.003(8) -0.004(7) 0.000(7)
C9 0.057(9) 0.079(10) 0.062(9) 0.006(8) 0.008(7) -0.014(8)
C10 0.051(8) 0.082(11) 0.059(9) 0.017(8) -0.010(7) 0.001(8)
C11 0.050(8) 0.081(10) 0.047(7) -0.008(8) -0.020(6) -0.017(7)
C12 0.084(11) 0.070(10) 0.080(11) -0.008(9) -0.004(9) -0.015(9)
C13 0.071(9) 0.057(9) 0.057(8) 0.003(7) -0.007(8) 0.010(7)
S14 0.055(2) 0.085(3) 0.068(2) -0.016(2) 0.006(2) -0.023(2)
O3 0.049(6) 0.140(10) 0.094(8) -0.044(8) 0.013(6) -0.029(6)
O4 0.081(7) 0.075(7) 0.089(8) -0.001(6) 0.022(6) -0.029(6)
C15 0.065(8) 0.054(8) 0.045(7) 0.003(7) -0.003(6) -0.011(7)
C16 0.048(7) 0.056(8) 0.063(8) -0.017(7) 0.013(7) 0.000(7)
C17 0.046(7) 0.074(9) 0.063(8) -0.009(8) -0.013(6) -0.005(7)
C18 0.056(9) 0.091(11) 0.056(9) -0.017(8) 0.001(7) -0.013(8)
C19 0.057(8) 0.109(12) 0.074(10) 0.004(11) -0.004(9) -0.007(8)
C20 0.063(9) 0.102(12) 0.061(9) 0.003(9) -0.013(8) 0.019(9)
O21 0.047(6) 0.170(12) 0.065(7) -0.038(8) -0.007(5) -0.021(7)
C22 0.066(9) 0.055(8) 0.059(8) -0.002(7) -0.016(7) -0.017(7)
C23 0.066(9) 0.059(8) 0.057(8) -0.016(7) -0.010(7) -0.007(7)
C24 0.072(9) 0.091(11) 0.072(10) -0.039(9) -0.019(9) 0.000(9)
C25 0.060(9) 0.083(10) 0.073(9) -0.009(9) 0.017(7) -0.001(8)
C26 0.046(7) 0.066(8) 0.058(7) -0.018(7) -0.008(7) 0.000(7)
C27 0.067(9) 0.050(8) 0.066(9) -0.002(7) 0.004(7) 0.011(7)
N28 0.046(6) 0.056(7) 0.041(5) -0.001(5) -0.005(5) 0.000(5)
C29 0.065(8) 0.067(9) 0.069(9) -0.002(9) 0.005(8) 0.000(7)
O29 0.112(8) 0.071(6) 0.108(10) 0.028(7) -0.031(8) -0.039(6)
C30 0.038(6) 0.056(8) 0.045(7) -0.008(6) 0.001(5) 0.003(6)
C31 0.074(9) 0.058(9) 0.058(8) 0.018(8) -0.006(8) -0.022(8)
C32 0.056(8) 0.050(8) 0.055(8) 0.008(7) 0.011(6) -0.010(7)
C33 0.041(7) 0.054(8) 0.051(7) -0.010(7) 0.012(6) 0.005(6)
O34 0.064(6) 0.082(7) 0.054(5) -0.009(6) 0.000(5) -0.008(5)
C34 0.048(7) 0.062(8) 0.044(7) -0.007(7) 0.001(6) 0.011(7)
N35 0.051(6) 0.068(8) 0.075(8) 0.004(7) 0.005(6) 0.000(6)
O36 0.139(11) 0.078(7) 0.119(10) 0.042(7) -0.060(9) -0.049(8)
C36 0.079(10) 0.064(9) 0.077(9) -0.010(10) -0.024(8) 0.000(10)
C37 0.049(7) 0.057(8) 0.058(8) -0.004(7) -0.004(6) -0.001(7)
C38 0.067(9) 0.058(8) 0.079(8) 0.024(9) -0.037(7) -0.019(8)
C39 0.068(9) 0.069(9) 0.056(8) 0.028(8) 0.003(7) -0.014(8)
C40 0.054(8) 0.054(8) 0.055(8) -0.009(7) -0.003(7) 0.008(7)
O41 0.071(6) 0.071(6) 0.063(6) 0.014(6) -0.011(5) -0.012(5)
C41 0.050(7) 0.054(8) 0.059(8) 0.026(7) 0.009(7) 0.006(7)
C42 0.047(7) 0.058(8) 0.055(8) -0.004(7) 0.002(6) -0.002(6)
C43 0.039(6) 0.059(7) 0.048(8) 0.000(6) 0.011(6) 0.010(6)
C44 0.049(7) 0.055(9) 0.063(8) 0.000(7) -0.021(6) -0.004(6)
C45 0.051(8) 0.073(10) 0.079(10) 0.005(9) -0.008(8) -0.001(7)
C46 0.038(8) 0.083(11) 0.100(12) 0.010(10) -0.002(8) -0.001(7)
C47 0.036(8) 0.100(12) 0.089(11) -0.004(10) -0.017(8) -0.017(8)
C48 0.064(10) 0.096(12) 0.124(15) -0.060(12) -0.014(10) 0.011(9)
C49 0.042(8) 0.106(12) 0.099(12) -0.055(11) -0.005(8) 0.013(8)
O50 0.051(7) 0.265(19) 0.195(15) -0.168(15) -0.002(9) -0.010(9)
C51 0.036(9) 0.129(16) 0.118(15) -0.093(14) -0.003(9) -0.007(10)
C52 0.059(11) 0.086(13) 0.208(27) -0.056(16) -0.037(14) 0.020(9)
C53 0.090(13) 0.082(11) 0.092(12) 0.001(10) -0.009(11) -0.005(10)
C54 0.078(10) 0.049(8) 0.056(8) -0.021(8) 0.001(7) -0.003(7)
C55 0.076(11) 0.085(11) 0.066(9) -0.003(9) -0.023(8) 0.007(9)
C56 0.069(11) 0.134(16) 0.080(11) -0.036(12) 0.017(9) -0.015(11)
C57 0.256(38) 0.148(23) 0.179(29) -0.010(21) 0.094(29) 0.039(25)
Cl1 0.176(11) 0.173(10) 0.131(8) 0.044(8) 0.034(8) 0.005(9)
Cl2 0.216(20) 0.213(16) 0.123(13) 0.036(12) 0.062(12) 0.052(15)
Cl1' 0.093(14) 0.573(64) 0.117(16) 0.032(28) -0.006(12) -0.027(24)
Cl2' 0.171(26) 0.309(43) 0.166(37) 0.038(39) 0.021(24) 0.062(26)
C58 0.368(61) 0.122(25) 0.228(44) -0.029(27) -0.026(47) 0.085(33)
Cl3 0.096(6) 0.163(10) 0.221(13) 0.090(10) -0.003(7) -0.006(6)
Cl4 0.246(31) 0.136(17) 0.162(19) -0.007(16) 0.068(21) -0.001(18)
Cl3' 0.174(18) 0.188(20) 0.162(18) -0.024(17) -0.068(16) 0.034(16)
Cl4' 0.325(41) 0.105(15) 0.233(29) -0.035(18) -0.160(30) 0.052(19)
Cl4" 0.081(16) 0.168(35) 0.368(74) 0.084(53) -0.014(33) -0.019(19)

loop_
_atom_site_label
_atom_site_type_symbol
_atom_site_fract_x
_atom_site_fract_y
_atom_site_fract_z
_atom_site_U_iso_or_equiv
_atom_site_thermal_displace_type
_atom_site_occupancy
_atom_site_calc_flag
_atom_site_refinement_flags
_atom_site_disorder_group
Pd Pd 0.5000 1.0000 0.0000 0.0609(4) Uani 1 d S .
O60 O 0.5345(6) 1.1063(7) -0.0176(4) 0.102(4) Uani 1 d . .
C60 C 0.5191(10) 1.1263(11) -0.0567(5) 0.099(7) Uani 1 d . .
C61 C 0.5346(8) 1.1955(11) -0.0778(8) 0.107(7) Uani 1 d . .
H61A H 0.5631(8) 1.2297(11) -0.0648(8) 0.128 Uiso 1 calc R .
C62 C 0.5090(12) 1.2169(14) -0.1185(7) 0.122(8) Uani 1 d . .
H62A H 0.5165(12) 1.2672(14) -0.1305(7) 0.146 Uiso 1 calc R .
C63 C 0.4760(12) 1.1675(13) -0.1386(7) 0.114(8) Uani 1 d . .
H63A H 0.4645(12) 1.1817(13) -0.1669(7) 0.137 Uiso 1 calc R .
C64 C 0.4534(9) 1.0909(13) -0.1229(6) 0.093(6) Uani 1 d . .
C65 C 0.4769(7) 1.0724(10) -0.0808(5) 0.070(4) Uani 1 d . .
N67 N 0.4578(8) 0.9996(12) -0.0585(5) 0.117(6) Uani 1 d . .
C68 C 0.4247(8) 0.9546(11) -0.0766(6) 0.087(5) Uani 1 d . .
H68A H 0.4144(8) 0.9078(11) -0.0618(6) 0.104 Uiso 1 calc R .
C69 C 0.3986(8) 0.9656(12) -0.1198(8) 0.101(7) Uani 1 d . .
H69A H 0.3711(8) 0.9278(12) -0.1308(8) 0.122 Uiso 1 calc R .
C70 C 0.4137(10) 1.0311(16) -0.1450(7) 0.119(8) Uani 1 d . .
H70A H 0.4000(10) 1.0373(16) -0.1737(7) 0.143 Uiso 1 calc R .
S1 S 0.4683(2) 0.8488(3) -0.26521(14) 0.0810(13) Uani 1 d . .
O1 O 0.4902(5) 0.7715(6) -0.2524(5) 0.105(4) Uani 1 d . .
O2 O 0.4665(6) 0.8693(9) -0.3115(3) 0.129(5) Uani 1 d . .
C2 C 0.5145(4) 0.9196(5) -0.2385(3) 0.067(4) Uani 1 d G .
C3 C 0.5458(5) 0.9000(5) -0.2002(3) 0.078(5) Uani 1 d G .
H3A H 0.5398(7) 0.8502(6) -0.1872(4) 0.094 Uiso 1 calc R .
C4 C 0.5862(5) 0.9548(6) -0.1813(3) 0.087(5) Uani 1 d G .
H4A H 0.6071(6) 0.9417(8) -0.1556(3) 0.104 Uiso 1 calc R .
C5 C 0.5952(4) 1.0292(5) -0.2007(3) 0.060(4) Uani 1 d G .
C6 C 0.5639(5) 1.0488(5) -0.2390(3) 0.085(5) Uani 1 d G .
H6A H 0.5700(7) 1.0986(5) -0.2520(4) 0.102 Uiso 1 calc R .
C7 C 0.5236(4) 0.9940(6) -0.2580(3) 0.081(4) Uani 1 d G .
H7A H 0.5027(6) 1.0072(8) -0.2836(3) 0.097 Uiso 1 calc R .
C8 C 0.6393(4) 1.0885(5) -0.1806(3) 0.059(3) Uani 1 d G .
C9 C 0.6891(4) 1.0614(4) -0.1560(3) 0.066(4) Uani 1 d G .
H9A H 0.6968(6) 1.0067(4) -0.1536(4) 0.079 Uiso 1 calc R .
C10 C 0.7273(3) 1.1159(6) -0.1348(3) 0.064(4) Uani 1 d G .
H10A H 0.7607(4) 1.0978(8) -0.1183(4) 0.076 Uiso 1 calc R .
C11 C 0.7158(4) 1.1975(5) -0.1383(3) 0.059(4) Uani 1 d G .
C12 C 0.6660(4) 1.2246(4) -0.1629(3) 0.078(5) Uani 1 d G .
H12A H 0.6583(6) 1.2792(4) -0.1652(5) 0.094 Uiso 1 calc R .
C13 C 0.6277(3) 1.1701(5) -0.1841(3) 0.062(4) Uani 1 d G .
H13A H 0.5944(5) 1.1882(7) -0.2006(4) 0.074 Uiso 1 calc R .
S14 S 0.7614(2) 1.2685(2) -0.11039(12) 0.0694(11) Uani 1 d . .
O3 O 0.8217(4) 1.2350(7) -0.1058(4) 0.094(4) Uani 1 d . .
O4 O 0.7533(5) 1.3457(6) -0.1307(3) 0.082(3) Uani 1 d . .
C15 C 0.7289(4) 1.2735(6) -0.0579(2) 0.055(3) Uani 1 d G .
C16 C 0.7484(4) 1.2192(5) -0.0262(3) 0.056(3) Uani 1 d G .
H16A H 0.7780(5) 1.1809(6) -0.0332(4) 0.067 Uiso 1 calc R .
C17 C 0.7236(4) 1.2220(5) 0.0158(2) 0.061(4) Uani 1 d G .
H17A H 0.7366(6) 1.1857(7) 0.0370(3) 0.073 Uiso 1 calc R .
C18 C 0.6793(4) 1.2792(6) 0.0262(2) 0.068(4) Uani 1 d G .
C19 C 0.6598(4) 1.3336(5) -0.0055(3) 0.080(4) Uani 1 d G .
H19A H 0.6302(5) 1.3719(7) 0.0015(4) 0.096 Uiso 1 calc R .
C20 C 0.6846(4) 1.3307(5) -0.0475(3) 0.075(4) Uani 1 d G .
H20A H 0.6716(6) 1.3671(7) -0.0687(4) 0.090 Uiso 1 calc R .
O21 O 0.6641(4) 1.2869(8) 0.0695(3) 0.094(4) Uani 1 d . .
C22 C 0.6026(3) 1.2913(5) 0.0803(3) 0.060(4) Uani 1 d G .
C23 C 0.5890(4) 1.3265(5) 0.1205(3) 0.060(4) Uani 1 d G .
H23A H 0.6205(5) 1.3487(7) 0.1374(4) 0.072 Uiso 1 calc R .
C24 C 0.5284(4) 1.3287(5) 0.1355(2) 0.078(5) Uani 1 d G .
H24A H 0.5193(6) 1.3523(8) 0.1624(3) 0.094 Uiso 1 calc R .
C25 C 0.4813(3) 1.2957(6) 0.1102(3) 0.072(4) Uani 1 d G .
H25A H 0.4408(3) 1.2972(8) 0.1202(4) 0.086 Uiso 1 calc R .
C26 C 0.4949(3) 1.2604(5) 0.0701(3) 0.057(3) Uani 1 d G .
C27 C 0.5556(4) 1.2582(5) 0.0551(2) 0.061(4) Uani 1 d G .
H27A H 0.5647(5) 1.2346(7) 0.0282(3) 0.073 Uiso 1 calc R .
N28 N 0.4469(4) 1.2259(6) 0.0448(3) 0.048(3) Uani 1 d . .
C29 C 0.4328(6) 1.2599(9) 0.0049(5) 0.067(4) Uani 1 d . .
O29 O 0.4568(5) 1.3238(6) -0.0064(4) 0.097(4) Uani 1 d . .
C30 C 0.3859(5) 1.2195(7) -0.0240(4) 0.047(3) Uani 1 d . .
C31 C 0.3697(6) 1.2484(8) -0.0639(4) 0.064(4) Uani 1 d . .
H31A H 0.3869(6) 1.2966(8) -0.0731(4) 0.076 Uiso 1 calc R .
C32 C 0.3289(6) 1.2098(7) -0.0914(4) 0.054(3) Uani 1 d . .
H32A H 0.3195(6) 1.2313(7) -0.1188(4) 0.064 Uiso 1 calc R .
C33 C 0.3025(5) 1.1394(7) -0.0779(4) 0.049(3) Uani 1 d . .
O34 O 0.2443(4) 1.1215(6) -0.1423(3) 0.066(3) Uani 1 d . .
C34 C 0.2572(6) 1.0970(8) -0.1061(4) 0.051(3) Uani 1 d . .
N35 N 0.2308(5) 1.0270(7) -0.0892(4) 0.065(3) Uani 1 d . .
O36 O 0.2132(6) 0.9373(7) -0.0346(4) 0.112(5) Uani 1 d . .
C36 C 0.2414(7) 0.9964(10) -0.0466(5) 0.073(4) Uani 1 d . .
C37 C 0.2883(6) 1.0376(8) -0.0193(4) 0.055(3) Uani 1 d . .
C38 C 0.3033(6) 1.0066(9) 0.0206(5) 0.068(4) Uani 1 d . .
H38A H 0.2840(6) 0.9604(9) 0.0307(5) 0.082 Uiso 1 calc R .
C39 C 0.3482(6) 1.0450(8) 0.0463(4) 0.064(4) Uani 1 d . .
H39A H 0.3592(6) 1.0237(8) 0.0734(4) 0.077 Uiso 1 calc R .
C40 C 0.3757(6) 1.1132(8) 0.0317(4) 0.054(3) Uani 1 d . .
O41 O 0.4420(4) 1.1244(6) 0.0939(3) 0.068(3) Uani 1 d . .
C41 C 0.4239(6) 1.1531(8) 0.0595(4) 0.055(3) Uani 1 d . .
C42 C 0.3159(6) 1.1092(8) -0.0355(4) 0.053(3) Uani 1 d . .
C43 C 0.3603(5) 1.1470(7) -0.0091(4) 0.048(3) Uani 1 d . .
C44 C 0.1925(4) 0.9812(5) -0.1174(3) 0.055(3) Uani 1 d G .
C45 C 0.1299(4) 0.9705(5) -0.1091(3) 0.068(4) Uani 1 d G .
H45A H 0.1114(5) 0.9964(8) -0.0855(3) 0.081 Uiso 1 calc R .
C46 C 0.0949(3) 0.9211(6) -0.1362(3) 0.074(4) Uani 1 d G .
H46A H 0.0530(3) 0.9139(9) -0.1306(5) 0.089 Uiso 1 calc R .
C47 C 0.1225(4) 0.8823(5) -0.1714(3) 0.075(5) Uani 1 d G .
H47A H 0.0991(5) 0.8493(8) -0.1895(4) 0.090 Uiso 1 calc R .
C48 C 0.1851(4) 0.8930(6) -0.1797(3) 0.095(6) Uani 1 d G .
C49 C 0.2201(3) 0.9424(6) -0.1527(3) 0.082(5) Uani 1 d G .
H49A H 0.2620(3) 0.9496(9) -0.1582(4) 0.099 Uiso 1 calc R .
O50 O 0.2075(5) 0.8524(11) -0.2143(6) 0.170(8) Uani 1 d . .
C51 C 0.2682(3) 0.8575(8) -0.2226(4) 0.095(7) Uani 1 d G .
C52 C 0.2889(5) 0.9080(6) -0.2557(4) 0.118(9) Uani 1 d G .
H52A H 0.2613(7) 0.9419(8) -0.2700(6) 0.141 Uiso 1 calc R .
C53 C 0.3509(6) 0.9080(5) -0.2676(3) 0.088(5) Uani 1 d G .
H53A H 0.3648(8) 0.9418(8) -0.2898(4) 0.106 Uiso 1 calc R .
C54 C 0.3922(3) 0.8574(6) -0.2464(3) 0.061(4) Uani 1 d G .
C55 C 0.3715(4) 0.8068(5) -0.2133(3) 0.076(4) Uani 1 d G .
H55A H 0.3991(6) 0.7729(8) -0.1991(5) 0.091 Uiso 1 calc R .
C56 C 0.3095(5) 0.8068(7) -0.2014(3) 0.095(6) Uani 1 d G .
H56A H 0.2956(8) 0.7730(9) -0.1793(4) 0.113 Uiso 1 calc R .
C57 C 0.3451(13) 1.1940(11) -0.2730(8) 0.195(14) Uani 1 d D .
H57A H 0.3150(13) 1.2203(11) -0.2917(8) 0.233 Uiso 0.65 calc PR 1
H57B H 0.3739(13) 1.2341(11) -0.2624(8) 0.233 Uiso 0.65 calc PR 1
H57C H 0.3326(13) 1.2057(11) -0.3025(8) 0.233 Uiso 0.35 d PR 2
H57D H 0.3517(13) 1.2438(11) -0.2579(8) 0.233 Uiso 0.35 d PR 2
Cl1 Cl 0.3840(6) 1.1224(7) -0.3023(4) 0.160(4) Uani 0.65 d PD 1
Cl2 Cl 0.3085(10) 1.1496(18) -0.2295(6) 0.184(8) Uani 0.65 d PD 1
Cl1' Cl 0.4105(9) 1.1419(24) -0.2716(8) 0.261(21) Uani 0.35 d PD 2
Cl2' Cl 0.2860(18) 1.1416(40) -0.2491(13) 0.215(20) Uani 0.35 d PD 2
C58 C 0.5704(11) 1.5290(12) -0.0654(7) 0.239(19) Uani 1 d D .
H58A H 0.5960(11) 1.5470(12) -0.0413(7) 0.287 Uiso 0.50 calc PR 1
H58B H 0.5420(11) 1.5719(12) -0.0727(7) 0.287 Uiso 0.50 calc PR 1
H58C H 0.5335(11) 1.5202(12) -0.0486(7) 0.287 Uiso 0.35 d PR 2
H58D H 0.5671(11) 1.5815(12) -0.0781(7) 0.287 Uiso 0.35 d PR 2
H58E H 0.5545(11) 1.5070(12) -0.0386(7) 0.287 Uiso 0.15 d PR 3
H58F H 0.5492(11) 1.5777(12) -0.0726(7) 0.287 Uiso 0.15 d PR 3
Cl3 Cl 0.5304(4) 1.4492(7) -0.0497(5) 0.160(5) Uani 0.60 d PD 1
Cl4 Cl 0.6164(17) 1.5096(14) -0.1098(8) 0.181(10) Uani 0.40 d PD 1
Cl3' Cl 0.5679(11) 1.4643(14) -0.1065(7) 0.175(8) Uani 0.40 d PD 2
Cl4' Cl 0.6296(18) 1.5342(16) -0.0305(11) 0.221(18) Uani 0.35 d PD 2
Cl4" Cl 0.6361(14) 1.5386(26) -0.0685(25) 0.206(25) Uani 0.25 d P 3

loop_
_atom_type_symbol
_atom_type_description
_atom_type_scat_dispersion_real
_atom_type_scat_dispersion_imag
_atom_type_scat_source
C C 0.0181 0.0091 'International Tables Vol C Tables 4.2.6.8 and 6.1.1.4'
H H 0.0000 0.0000 'International Tables Vol C Tables 4.2.6.8 and 6.1.1.4'
N N 0.0311 0.0180 'International Tables Vol C Tables 4.2.6.8 and 6.1.1.4'
O O 0.0492 0.0322 'International Tables Vol C Tables 4.2.6.8 and 6.1.1.4'
S S 0.3331 0.5567 'International Tables Vol C Tables 4.2.6.8 and 6.1.1.4'
Pd Pd 0.1215 3.9337 'International Tables Vol C Tables 4.2.6.8 and 6.1.1.4'
Cl Cl 0.3639 0.7018 'International Tables Vol C Tables 4.2.6.8 and 6.1.1.4'

loop_
_geom_angle_atom_site_label_1
_geom_angle_atom_site_label_2
_geom_angle_atom_site_label_3
_geom_angle
_geom_angle_site_symmetry_1
_geom_angle_site_symmetry_3
O60 Pd O60 180.000(2) 5_675 .
O60 Pd N67 86.2(7) 5_675 5_675
O60 Pd N67 93.8(7) . 5_675
O60 Pd N67 93.8(7) 5_675 .
O60 Pd N67 86.2(7) . .
N67 Pd N67 180.000(2) 5_675 .
C60 O60 Pd 112.6(13) . .
O60 C60 C61 126.6(20) . .
O60 C60 C65 117.6(17) . .
C61 C60 C65 115.6(16) . .
C60 C61 C62 122.4(20) . .
C63 C62 C61 119.2(22) . .
C62 C63 C64 127.9(22) . .
C65 C64 C63 111.7(19) . .
C65 C64 C70 118.2(19) . .
C63 C64 C70 130.0(19) . .
C64 C65 N67 120.3(17) . .
C64 C65 C60 122.7(17) . .
N67 C65 C60 116.9(14) . .
C68 N67 C65 119.3(18) . .
C68 N67 Pd 134.2(19) . .
C65 N67 Pd 106.5(12) . .
N67 C68 C69 125.7(21) . .
C70 C69 C68 121.1(19) . .
C69 C70 C64 115.0(18) . .
O1 S1 O2 119.1(9) . .
O1 S1 C2 107.1(6) . .
O2 S1 C2 107.8(6) . .
O1 S1 C54 107.2(6) . .
O2 S1 C54 106.0(7) . .
C2 S1 C54 109.4(5) . .
C3 C2 C7 120.0 . .
C3 C2 S1 120.7(6) . .
C7 C2 S1 119.1(6) . .
C2 C3 C4 120.0 . .
C3 C4 C5 120.0 . .
C6 C5 C4 120.0 . .
C6 C5 C8 119.7(7) . .
C4 C5 C8 120.3(7) . .
C7 C6 C5 120.0 . .
C6 C7 C2 120.0 . .
C9 C8 C13 120.0 . .
C9 C8 C5 119.8(7) . .
C13 C8 C5 120.0(7) . .
C8 C9 C10 120.0 . .
C11 C10 C9 120.0 . .
C10 C11 C12 120.0 . .
C10 C11 S14 121.5(6) . .
C12 C11 S14 118.5(6) . .
C13 C12 C11 120.0 . .
C12 C13 C8 120.0 . .
O3 S14 O4 120.3(7) . .
O3 S14 C15 107.3(6) . .
O4 S14 C15 107.5(5) . .
O3 S14 C11 107.2(6) . .
O4 S14 C11 109.1(6) . .
C15 S14 C11 104.3(5) . .
C16 C15 C20 120.0 . .
C16 C15 S14 118.8(6) . .
C20 C15 S14 121.2(6) . .
C15 C16 C17 120.0 . .
C18 C17 C16 120.0 . .
O21 C18 C17 116.8(8) . .
O21 C18 C19 122.4(9) . .
C17 C18 C19 120.0 . .
C20 C19 C18 120.0 . .
C19 C20 C15 120.0 . .
C18 O21 C22 118.0(9) . .
O21 C22 C23 116.0(7) . .
O21 C22 C27 123.8(7) . .
C23 C22 C27 120.0 . .
C24 C23 C22 120.0 . .
C23 C24 C25 120.0 . .
C24 C25 C26 120.0 . .
C25 C26 C27 120.0 . .
C25 C26 N28 119.7(7) . .
C27 C26 N28 120.3(7) . .
C26 C27 C22 120.0 . .
C29 N28 C41 124.5(11) . .
C29 N28 C26 118.3(10) . .
C41 N28 C26 116.4(10) . .
O29 C29 N28 120.6(14) . .
O29 C29 C30 120.7(15) . .
N28 C29 C30 118.7(12) . .
C31 C30 C43 119.6(12) . .
C31 C30 C29 122.6(13) . .
C43 C30 C29 117.7(11) . .
C30 C31 C32 123.1(13) . .
C33 C32 C31 119.0(13) . .
C32 C33 C42 119.6(12) . .
C32 C33 C34 120.7(12) . .
C42 C33 C34 119.6(12) . .
O34 C34 N35 121.7(13) . .
O34 C34 C33 121.3(13) . .
N35 C34 C33 117.0(11) . .
C34 N35 C36 125.1(12) . .
C34 N35 C44 117.8(11) . .
C36 N35 C44 117.0(11) . .
O36 C36 N35 119.3(14) . .
O36 C36 C37 123.5(15) . .
N35 C36 C37 117.2(14) . .
C38 C37 C42 122.0(13) . .
C38 C37 C36 119.1(14) . .
C42 C37 C36 118.9(13) . .
C37 C38 C39 119.3(14) . .
C40 C39 C38 120.3(13) . .
C39 C40 C43 121.4(13) . .
C39 C40 C41 119.6(12) . .
C43 C40 C41 119.0(12) . .
O41 C41 N28 120.4(13) . .
O41 C41 C40 122.4(12) . .
N28 C41 C40 117.2(11) . .
C43 C42 C33 120.2(12) . .
C43 C42 C37 117.8(12) . .
C33 C42 C37 121.9(12) . .
C42 C43 C30 118.2(11) . .
C42 C43 C40 119.2(12) . .
C30 C43 C40 122.5(12) . .
C45 C44 C49 120.0 . .
C45 C44 N35 122.0(7) . .
C49 C44 N35 117.9(7) . .
C44 C45 C46 120.0 . .
C47 C46 C45 120.0 . .
C46 C47 C48 120.0 . .
O50 C48 C49 124.7(8) . .
O50 C48 C47 115.3(8) . .
C49 C48 C47 120.0 . .
C48 C49 C44 120.0 . .
C51 O50 C48 118.0(11) . .
O50 C51 C52 119.4(14) . .
O50 C51 C56 120.3(14) . .
C52 C51 C56 120.0 . .
C53 C52 C51 120.0 . .
C52 C53 C54 120.0 . .
C55 C54 C53 120.0 . .
C55 C54 S1 119.5(7) . .
C53 C54 S1 120.1(7) . .
C54 C55 C56 120.0 . .
C55 C56 C51 120.0 . .
Cl1' C57 Cl2' 111.0(26) . .
Cl1 C57 Cl2 109.2(15) . .
Cl3' C58 Cl4' 122.9(18) . .
Cl3 C58 Cl4 112.3(15) . .

loop_
_geom_bond_atom_site_label_1
_geom_bond_atom_site_label_2
_geom_bond_distance
_geom_bond_site_symmetry_2
Pd O60 1.998(12) 5_675
Pd O60 1.998(12) .
Pd N67 2.00(2) 5_675
Pd N67 2.00(2) .
O60 C60 1.28(2) .
C60 C61 1.36(2) .
C60 C65 1.48(2) .
C61 C62 1.40(3) .
C62 C63 1.25(3) .
C63 C64 1.45(3) .
C64 C65 1.41(2) .
C64 C70 1.48(3) .
C65 N67 1.45(2) .
N67 C68 1.18(2) .
C68 C69 1.44(2) .
C69 C70 1.37(3) .
S1 O1 1.429(12) .
S1 O2 1.451(12) .
S1 C2 1.750(7) .
S1 C54 1.750(8) .
C2 C3 1.39 .
C2 C7 1.39 .
C3 C4 1.39 .
C4 C5 1.39 .
C5 C6 1.39 .
C5 C8 1.504(8) .
C6 C7 1.39 .
C8 C9 1.39 .
C8 C13 1.39 .
C9 C10 1.39 .
C10 C11 1.39 .
C11 C12 1.39 .
C11 S14 1.761(7) .
C12 C13 1.39 .
S14 O3 1.426(11) .
S14 O4 1.441(11) .
S14 C15 1.749(7) .
C15 C16 1.39 .
C15 C20 1.39 .
C16 C17 1.39 .
C17 C18 1.39 .
C18 O21 1.367(12) .
C18 C19 1.39 .
C19 C20 1.39 .
O21 C22 1.374(11) .
C22 C23 1.39 .
C22 C27 1.39 .
C23 C24 1.39 .
C24 C25 1.39 .
C25 C26 1.39 .
C26 C27 1.39 .
C26 N28 1.418(11) .
N28 C29 1.38(2) .
N28 C41 1.387(15) .
C29 O29 1.23(2) .
C29 C30 1.50(2) .
C30 C31 1.35(2) .
C30 C43 1.41(2) .
C31 C32 1.38(2) .
C32 C33 1.37(2) .
C33 C42 1.42(2) .
C33 C34 1.48(2) .
O34 C34 1.208(14) .
C34 N35 1.40(2) .
N35 C36 1.41(2) .
N35 C44 1.420(13) .
O36 C36 1.22(2) .
C36 C37 1.48(2) .
C37 C38 1.36(2) .
C37 C42 1.42(2) .
C38 C39 1.40(2) .
C39 C40 1.36(2) .
C40 C43 1.41(2) .
C40 C41 1.50(2) .
O41 C41 1.219(14) .
C42 C43 1.40(2) .
C44 C45 1.39 .
C44 C49 1.39 .
C45 C46 1.39 .
C46 C47 1.39 .
C47 C48 1.39 .
C48 O50 1.344(14) .
C48 C49 1.39 .
O50 C51 1.342(13) .
C51 C52 1.39 .
C51 C56 1.39 .
C52 C53 1.39 .
C53 C54 1.39 .
C54 C55 1.39 .
C55 C56 1.39 .
C57 Cl1' 1.66(2) .
C57 Cl2' 1.71(2) .
C57 Cl1 1.71(2) .
C57 Cl2 1.71(2) .
C58 Cl4" 1.43(4) .
C58 Cl3' 1.65(2) .
C58 Cl3 1.66(2) .
C58 Cl4' 1.669(14) .
C58 Cl4 1.71(2) .
